data_7215954
loop_
_publ_author_name
'Bhattacharya, Biswajit'
'Saha, Debraj'
'Maity, Dilip Kumar'
'Dey, Rajdip'
'Ghoshal, Debajyoti'

_publ_section_title
;
 Syntheses, X-ray structures, gas adsorption and luminescent properties of
 three coordination polymers of Zn(ii) dicarboxylates mixed with a linear,
 neutral, and rigid N,N&#x2032;-donor ligand
;
_journal_issue 22
_journal_name_full CrystEngComm
_journal_page_first 4783
_journal_paper_doi 10.1039/c3ce42441c
_journal_volume 16
_journal_year 2014
_chemical_formula_sum 'C16 H16 N4 O9 Zn2'
_chemical_formula_weight 539.07
_chemical_name_systematic
;
 ?
;
_space_group_IT_number 2
_symmetry_cell_setting triclinic
_symmetry_space_group_name_Hall '-P 1'
_symmetry_space_group_name_H-M 'P -1'
_atom_sites_solution_hydrogens geom
_atom_sites_solution_primary direct
_atom_sites_solution_secondary difmap
_audit_creation_method SHELXL-97
_cell_angle_alpha 104.986(5)
_cell_angle_beta 102.291(5)
_cell_angle_gamma 91.286(5)
_cell_formula_units_Z 2
_cell_length_a 8.5707(11)
_cell_length_b 9.8985(12)
_cell_length_c 14.2812(17)
_cell_measurement_reflns_used 250
_cell_measurement_temperature 298(2)
_cell_measurement_theta_max 27.6
_cell_measurement_theta_min 1.5
_cell_volume 1139.7(2)
_computing_cell_refinement 'SMART APEX II'
_computing_data_collection 'SMART APEX II (Bruker,2010)'
_computing_data_reduction 'SAINT (Bruker,2000)'
_computing_molecular_graphics 'Ortep-3v2 for windows (Farrugia, 1997)'
_computing_publication_material 'PLATON (Spek, 2008)'
_computing_structure_refinement 'SHELXL-97 (Sheldrick, 2008)'
_computing_structure_solution 'SHELXS-97 (Sheldrick, 2008)'
_diffrn_ambient_temperature 298(2)
_diffrn_measured_fraction_theta_full 0.990
_diffrn_measured_fraction_theta_max 0.990
_diffrn_measurement_device_type 'CCD area detector'
_diffrn_measurement_method 'phi and omega scans'
_diffrn_radiation_monochromator graphite
_diffrn_radiation_source 'fine-focus sealed tube'
_diffrn_radiation_type MoK\a
_diffrn_radiation_wavelength 0.71073
_diffrn_reflns_av_R_equivalents 0.0296
_diffrn_reflns_av_unetI/netI 0.0293
_diffrn_reflns_limit_h_max 11
_diffrn_reflns_limit_h_min -11
_diffrn_reflns_limit_k_max 12
_diffrn_reflns_limit_k_min -12
_diffrn_reflns_limit_l_max 18
_diffrn_reflns_limit_l_min -18
_diffrn_reflns_number 18286
_diffrn_reflns_theta_full 27.60
_diffrn_reflns_theta_max 27.60
_diffrn_reflns_theta_min 1.52
_exptl_absorpt_coefficient_mu 2.156
_exptl_absorpt_correction_T_max 0.9572
_exptl_absorpt_correction_T_min 0.8495
_exptl_absorpt_correction_type multi-scan
_exptl_absorpt_process_details
;
'XPREP' - A PROGRAM DATA PREPARATION & RECIPROCAL 
SPACE EXPLORATION,
Bruker Analytical X-ray Systems, 1997
;
_exptl_crystal_colour orange
_exptl_crystal_density_diffrn 1.571
_exptl_crystal_density_method 'not measured'
_exptl_crystal_description block
_exptl_crystal_F_000 544
_exptl_crystal_size_max 0.20
_exptl_crystal_size_mid 0.10
_exptl_crystal_size_min 0.10
_refine_diff_density_max 1.505
_refine_diff_density_min -0.604
_refine_diff_density_rms 0.160
_refine_ls_extinction_method none
_refine_ls_goodness_of_fit_ref 1.116
_refine_ls_hydrogen_treatment noref
_refine_ls_matrix_type full
_refine_ls_number_parameters 282
_refine_ls_number_reflns 5241
_refine_ls_number_restraints 0
_refine_ls_restrained_S_all 1.116
_refine_ls_R_factor_all 0.0571
_refine_ls_R_factor_gt 0.0484
_refine_ls_shift/su_max 0.001
_refine_ls_shift/su_mean 0.000
_refine_ls_structure_factor_coef Fsqd
_refine_ls_weighting_details 'calc w=1/[\s^2^(Fo^2^)+(0.1031P)^2^+1.9734P] where P=(Fo^2^+2Fc^2^)/3'
_refine_ls_weighting_scheme calc
_refine_ls_wR_factor_gt 0.1722
_refine_ls_wR_factor_ref 0.1803
_reflns_number_gt 4374
_reflns_number_total 5241
_reflns_threshold_expression >2\s(I)
_cod_data_source_file c3ce42441c.txt
_cod_data_source_block DG1
_cod_depositor_comments
;
The following automatic conversions were performed:

'_symmetry_cell_setting' value 'Triclinic' changed to 'triclinic'
according to
/usr/data/users/saulius/crontab/automatic-downloads/rss-feeds/RSC/lib/dictionaries/cif_core.dic
dictionary named 'cif_core.dic' version 2.4.2 from 2011-04-26.

Automatic conversion script
Id: cif_fix_values 2281 2013-09-26 08:29:07Z andrius 
;
_cod_original_sg_symbol_H-M P-1
_cod_database_code 7215954

loop_
_symmetry_equiv_pos_as_xyz
'x, y, z'
'-x, -y, -z'

loop_
_atom_site_label
_atom_site_type_symbol
_atom_site_fract_x
_atom_site_fract_y
_atom_site_fract_z
_atom_site_U_iso_or_equiv
_atom_site_adp_type
_atom_site_occupancy
_atom_site_symmetry_multiplicity
_atom_site_calc_flag
_atom_site_refinement_flags
Zn1 Zn 0.66780(5) 0.58387(4) 0.53828(3) 0.02952(17) Uani 1 1 d .
Zn2 Zn 0.66305(6) 0.36064(5) 0.33879(3) 0.03533(17) Uani 1 1 d .
O1 O 0.5117(3) 0.4709(3) 0.4006(2) 0.0306(6) Uani 1 1 d .
O2 O 0.7819(4) 0.4013(3) 0.5564(2) 0.0413(7) Uani 1 1 d .
O3 O 0.7767(4) 0.2413(3) 0.4132(2) 0.0426(7) Uani 1 1 d .
N1 N 0.8291(4) 0.6954(4) 0.6736(3) 0.0400(8) Uani 1 1 d .
O6 O 0.5849(4) 0.7728(3) 0.5243(2) 0.0413(7) Uani 1 1 d .
O7 O 0.5058(5) 0.7191(3) 0.3593(3) 0.0569(10) Uani 1 1 d .
C1 C 0.8203(5) 0.2895(4) 0.5071(3) 0.0344(8) Uani 1 1 d .
C6 C 0.5083(6) 0.9570(4) 0.4501(3) 0.0412(10) Uani 1 1 d .
H6A H 0.5977 0.9988 0.4326 0.049 Uiso 1 1 calc R
H6B H 0.4123 0.9611 0.4010 0.049 Uiso 1 1 calc R
C7 C 0.9087(7) 0.8138(7) 0.6778(4) 0.0624(16) Uani 1 1 d .
H7 H 0.8914 0.8484 0.6221 0.075 Uiso 1 1 calc R
C5 C 0.5347(6) 0.8042(4) 0.4438(3) 0.0385(9) Uani 1 1 d .
C2 C 0.9255(6) 0.2024(5) 0.5622(4) 0.0427(10) Uani 1 1 d .
H2A H 0.9860 0.1462 0.5184 0.051 Uiso 1 1 calc R
H2B H 0.8591 0.1390 0.5820 0.051 Uiso 1 1 calc R
C11 C 0.8562(7) 0.6481(6) 0.7552(4) 0.0563(13) Uani 1 1 d .
H11 H 0.8017 0.5643 0.7523 0.068 Uiso 1 1 calc R
N2 N 1.1523(8) 0.9040(7) 0.9458(5) 0.0794(16) Uani 1 1 d .
C9 C 1.0423(7) 0.8396(8) 0.8472(4) 0.0693(18) Uani 1 1 d .
C10 C 0.9604(9) 0.7176(7) 0.8425(4) 0.0713(18) Uani 1 1 d .
H10 H 0.9750 0.6819 0.8977 0.086 Uiso 1 1 calc R
N3 N 1.2119(9) 1.0031(7) 0.9404(5) 0.0861(18) Uani 1 1 d .
C8 C 1.0195(8) 0.8888(8) 0.7654(5) 0.079(2) Uani 1 1 d .
H8 H 1.0761 0.9708 0.7669 0.095 Uiso 1 1 calc R
C12 C 1.3255(7) 1.0712(7) 1.0396(4) 0.0657(17) Uani 1 1 d .
C13 C 1.3918(9) 1.1954(9) 1.0419(5) 0.083(2) Uani 1 1 d .
H13 H 1.3665 1.2299 0.9863 0.100 Uiso 1 1 calc R
C16 C 1.3629(9) 1.0238(7) 1.1216(5) 0.077(2) Uani 1 1 d .
H16 H 1.3176 0.9376 1.1218 0.092 Uiso 1 1 calc R
C15 C 1.4701(8) 1.1054(6) 1.2055(5) 0.0656(17) Uani 1 1 d .
H15 H 1.4968 1.0717 1.2614 0.079 Uiso 1 1 calc R
C14 C 1.4986(9) 1.2729(7) 1.1272(4) 0.0692(17) Uani 1 1 d .
H14 H 1.5459 1.3584 1.1272 0.083 Uiso 1 1 calc R
N4 N 1.5353(5) 1.2290(4) 1.2088(3) 0.0417(9) Uani 1 1 d .
C4 C 1.1410(5) 0.4019(5) 0.6300(3) 0.0368(9) Uani 1 1 d .
C3 C 1.0414(6) 0.2944(5) 0.6546(3) 0.0437(10) Uani 1 1 d .
H3A H 0.9810 0.3418 0.7019 0.052 Uiso 1 1 calc R
H3B H 1.1118 0.2353 0.6858 0.052 Uiso 1 1 calc R
O4 O 1.1545(4) 0.3845(4) 0.5440(2) 0.0455(8) Uani 1 1 d .
O5 O 1.2068(4) 0.5081(4) 0.7023(2) 0.0451(7) Uani 1 1 d .
O1W O 1.2446(18) 0.4420(13) 0.8877(6) 0.179(4) Uani 1 1 d G
H1WA H 1.1917 0.5031 0.8655 0.268 Uiso 1 1 d G
H1WB H 1.2990 0.4019 0.8467 0.268 Uiso 1 1 d G
O2W O 1.527(3) 0.293(2) 0.8322(16) 0.174(7) Uiso 0.50 1 d P
O3W O 0.985(3) 0.276(2) 0.8955(16) 0.180(8) Uiso 0.50 1 d P

loop_
_atom_site_aniso_label
_atom_site_aniso_U_11
_atom_site_aniso_U_22
_atom_site_aniso_U_33
_atom_site_aniso_U_23
_atom_site_aniso_U_13
_atom_site_aniso_U_12
Zn1 0.0270(3) 0.0268(3) 0.0260(3) -0.00173(17) -0.00158(18) -0.00222(17)
Zn2 0.0314(3) 0.0354(3) 0.0276(3) -0.00552(19) -0.00042(19) -0.00020(19)
O1 0.0284(13) 0.0272(13) 0.0300(13) 0.0008(10) 0.0020(11) 0.0000(10)
O2 0.0362(16) 0.0410(16) 0.0387(16) 0.0017(13) 0.0017(13) 0.0072(13)
O3 0.0395(17) 0.0402(16) 0.0376(16) -0.0001(13) -0.0007(13) 0.0036(13)
N1 0.0317(18) 0.046(2) 0.0286(17) -0.0060(15) -0.0022(14) -0.0044(15)
O6 0.0506(19) 0.0273(14) 0.0395(16) 0.0047(12) 0.0012(14) 0.0028(13)
O7 0.091(3) 0.0342(17) 0.0383(18) 0.0063(14) 0.0045(18) 0.0063(17)
C1 0.0267(18) 0.0314(19) 0.040(2) 0.0056(16) 0.0016(16) -0.0051(15)
C6 0.052(3) 0.027(2) 0.044(2) 0.0111(17) 0.009(2) 0.0000(18)
C7 0.061(3) 0.067(4) 0.041(3) -0.007(2) 0.003(2) -0.032(3)
C5 0.043(2) 0.0270(19) 0.043(2) 0.0075(17) 0.0060(18) 0.0004(16)
C2 0.042(2) 0.030(2) 0.051(3) 0.0122(19) 0.000(2) -0.0021(17)
C11 0.060(3) 0.056(3) 0.037(2) 0.000(2) -0.008(2) 0.005(2)
N2 0.086(4) 0.076(4) 0.072(4) 0.019(3) 0.014(3) 0.001(3)
C9 0.047(3) 0.095(5) 0.039(3) -0.017(3) -0.005(2) 0.004(3)
C10 0.075(4) 0.076(4) 0.040(3) -0.002(3) -0.015(3) 0.008(3)
N3 0.095(5) 0.084(4) 0.074(4) 0.012(3) 0.021(3) -0.013(4)
C8 0.064(4) 0.081(4) 0.064(4) -0.021(3) 0.008(3) -0.042(3)
C12 0.046(3) 0.080(4) 0.042(3) -0.018(3) -0.009(2) -0.004(3)
C13 0.085(5) 0.104(6) 0.038(3) 0.011(3) -0.022(3) -0.021(4)
C16 0.078(4) 0.050(3) 0.075(4) -0.007(3) -0.010(3) -0.024(3)
C15 0.072(4) 0.054(3) 0.052(3) 0.008(3) -0.017(3) -0.016(3)
C14 0.080(4) 0.069(4) 0.042(3) 0.009(3) -0.012(3) -0.022(3)
N4 0.040(2) 0.0403(19) 0.0298(17) -0.0071(15) -0.0038(15) -0.0033(16)
C4 0.0276(19) 0.042(2) 0.035(2) 0.0066(17) -0.0010(16) 0.0012(16)
C3 0.043(2) 0.046(2) 0.041(2) 0.019(2) 0.0001(19) 0.001(2)
O4 0.0340(16) 0.062(2) 0.0330(16) 0.0059(14) 0.0024(12) -0.0107(14)
O5 0.0434(18) 0.0485(18) 0.0352(16) 0.0012(14) 0.0046(13) -0.0055(14)
O1W 0.259(13) 0.185(10) 0.069(4) 0.048(5) -0.025(6) -0.051(8)

loop_
_atom_type_symbol
_atom_type_description
_atom_type_scat_dispersion_real
_atom_type_scat_dispersion_imag
_atom_type_scat_source
C C 0.0033 0.0016 'International Tables Vol C Tables 4.2.6.8 and 6.1.1.4'
H H 0.0000 0.0000 'International Tables Vol C Tables 4.2.6.8 and 6.1.1.4'
N N 0.0061 0.0033 'International Tables Vol C Tables 4.2.6.8 and 6.1.1.4'
O O 0.0106 0.0060 'International Tables Vol C Tables 4.2.6.8 and 6.1.1.4'
Zn Zn 0.2839 1.4301 'International Tables Vol C Tables 4.2.6.8 and 6.1.1.4'

loop_
_geom_angle_atom_site_label_1
_geom_angle_atom_site_label_2
_geom_angle_atom_site_label_3
_geom_angle
_geom_angle_site_symmetry_1
_geom_angle_site_symmetry_3
O1 Zn1 O6 95.74(12) 2_666 .
O1 Zn1 O2 90.03(12) 2_666 .
O6 Zn1 O2 172.98(13) . .
O1 Zn1 N1 97.69(13) 2_666 .
O6 Zn1 N1 88.31(14) . .
O2 Zn1 N1 86.95(14) . .
O1 Zn1 O1 83.77(11) 2_666 .
O6 Zn1 O1 92.23(11) . .
O2 Zn1 O1 92.37(11) . .
N1 Zn1 O1 178.38(13) . .
O1 Zn1 O4 171.83(12) 2_666 2_766
O6 Zn1 O4 88.08(14) . 2_766
O2 Zn1 O4 86.71(14) . 2_766
N1 Zn1 O4 89.62(14) . 2_766
O1 Zn1 O4 88.87(11) . 2_766
O1 Zn1 Zn2 109.49(8) 2_666 .
O6 Zn1 Zn2 115.30(9) . .
O2 Zn1 Zn2 66.13(8) . .
N1 Zn1 Zn2 140.94(11) . .
O1 Zn1 Zn2 37.55(7) . .
O4 Zn1 Zn2 62.34(9) 2_766 .
O1 Zn1 Zn1 43.01(8) 2_666 2_666
O6 Zn1 Zn1 95.30(9) . 2_666
O2 Zn1 Zn1 91.65(9) . 2_666
N1 Zn1 Zn1 140.70(11) . 2_666
O1 Zn1 Zn1 40.76(8) . 2_666
O4 Zn1 Zn1 129.54(8) 2_766 2_666
Zn2 Zn1 Zn1 71.047(18) . 2_666
O1 Zn2 O3 115.33(13) . .
O1 Zn2 O5 105.91(13) . 2_766
O3 Zn2 O5 117.16(15) . 2_766
O1 Zn2 N4 106.83(14) . 1_444
O3 Zn2 N4 105.85(15) . 1_444
O5 Zn2 N4 104.85(15) 2_766 1_444
O1 Zn2 Zn1 42.65(8) . .
O3 Zn2 Zn1 89.30(9) . .
O5 Zn2 Zn1 90.98(9) 2_766 .
N4 Zn2 Zn1 149.22(12) 1_444 .
Zn2 O1 Zn1 131.31(14) . 2_666
Zn2 O1 Zn1 99.79(12) . .
Zn1 O1 Zn1 96.23(11) 2_666 .
C1 O2 Zn1 141.1(3) . .
C1 O3 Zn2 117.7(3) . .
C7 N1 C11 118.1(4) . .
C7 N1 Zn1 119.6(4) . .
C11 N1 Zn1 122.2(3) . .
C5 O6 Zn1 125.9(3) . .
O2 C1 O3 125.3(4) . .
O2 C1 C2 117.9(4) . .
O3 C1 C2 116.8(4) . .
C6 C6 C5 114.7(5) 2_676 .
N1 C7 C8 121.2(6) . .
O7 C5 O6 124.9(4) . .
O7 C5 C6 117.7(4) . .
O6 C5 C6 117.3(4) . .
C1 C2 C3 111.4(4) . .
N1 C11 C10 123.1(6) . .
N3 N2 C9 106.9(7) . .
C8 C9 C10 119.3(5) . .
C8 C9 N2 127.0(7) . .
C10 C9 N2 113.7(6) . .
C9 C10 C11 119.0(6) . .
N2 N3 C12 108.3(7) . .
C9 C8 C7 119.3(6) . .
C13 C12 C16 119.0(5) . .
C13 C12 N3 112.0(6) . .
C16 C12 N3 129.0(6) . .
C12 C13 C14 119.9(6) . .
C12 C16 C15 119.1(6) . .
N4 C15 C16 122.4(6) . .
N4 C14 C13 122.0(6) . .
C15 N4 C14 117.6(4) . .
C15 N4 Zn2 121.7(4) . 1_666
C14 N4 Zn2 120.2(4) . 1_666
O4 C4 O5 124.0(4) . .
O4 C4 C3 119.2(4) . .
O5 C4 C3 116.8(4) . .
C4 C3 C2 112.2(4) . .
C4 O4 Zn1 140.1(3) . 2_766
C4 O5 Zn2 112.9(3) . 2_766

loop_
_geom_bond_atom_site_label_1
_geom_bond_atom_site_label_2
_geom_bond_distance
_geom_bond_site_symmetry_2
Zn1 O1 2.049(3) 2_666
Zn1 O6 2.057(3) .
Zn1 O2 2.122(3) .
Zn1 N1 2.135(3) .
Zn1 O1 2.141(3) .
Zn1 O4 2.175(3) 2_766
Zn1 Zn2 3.1131(7) .
Zn1 Zn1 3.1197(9) 2_666
Zn2 O1 1.925(3) .
Zn2 O3 1.933(3) .
Zn2 O5 1.971(3) 2_766
Zn2 N4 2.040(3) 1_444
O1 Zn1 2.049(3) 2_666
O2 C1 1.241(5) .
O3 C1 1.270(5) .
N1 C7 1.324(7) .
N1 C11 1.342(7) .
O6 C5 1.258(5) .
O7 C5 1.252(5) .
C1 C2 1.503(6) .
C6 C6 1.498(9) 2_676
C6 C5 1.517(6) .
C7 C8 1.414(8) .
C2 C3 1.529(6) .
C11 C10 1.372(7) .
N2 N3 1.123(9) .
N2 C9 1.491(8) .
C9 C8 1.357(11) .
C9 C10 1.362(10) .
N3 C12 1.517(8) .
C12 C13 1.332(11) .
C12 C16 1.351(11) .
C13 C14 1.386(8) .
C16 C15 1.389(8) .
C15 N4 1.319(7) .
C14 N4 1.326(7) .
N4 Zn2 2.040(3) 1_666
C4 O4 1.226(5) .
C4 O5 1.285(5) .
C4 C3 1.505(6) .
O4 Zn1 2.175(3) 2_766
O5 Zn2 1.971(3) 2_766
